data_7160180
loop_
_publ_author_name
'Jastrz&#x119;bska, Katarzyna'
'Anto&#x144;czyk, Patrycja'
'Dolot, Rafa&#x142;'

_publ_section_title
;
 P-Stereodefined morpholino dinucleoside 3',5'-phosphorothioates.
;
_journal_issue 44
_journal_name_full 'Organic &amp; biomolecular chemistry'
_journal_page_first 8737
_journal_page_last 8742
_journal_paper_doi 10.1039/d4ob01437e
_journal_volume 22
_journal_year 2024
_chemical_absolute_configuration ad
_chemical_compound_source synthetic
_chemical_formula_moiety 'C16 H24 N3 O5 P S2'
_chemical_formula_sum 'C16 H24 N3 O5 P S2'
_chemical_formula_weight 433.47
_chemical_name_systematic
(R)-2-(uracil-1-yl)-(RP)-N-(2-thio-4,4-pentamethylene-1,3,2-oxathiaphospholane-2-yl)-(S)-6-hydroxymethyl-morpholine
_space_group_crystal_system monoclinic
_space_group_IT_number 4
_space_group_name_Hall 'P 2yb'
_space_group_name_H-M_alt 'P 1 21 1'
_atom_sites_solution_hydrogens mixed
_atom_sites_solution_primary dual
_audit_creation_date 2024-07-12
_audit_creation_method
;
Olex2 1.5
(compiled 2024.02.16 svn.r378c4104 for OlexSys, GUI svn.r6928)
;
_audit_update_record
;
2024-07-12 deposited with the CCDC.	2024-10-02 downloaded from the CCDC.
;
_cell_angle_alpha 90
_cell_angle_beta 91.566(2)
_cell_angle_gamma 90
_cell_formula_units_Z 2
_cell_length_a 7.4472(2)
_cell_length_b 6.4902(2)
_cell_length_c 20.4323(5)
_cell_measurement_reflns_used 7794
_cell_measurement_temperature 293.88(10)
_cell_measurement_theta_max 76.2630
_cell_measurement_theta_min 4.2650
_cell_volume 987.20(5)
_computing_cell_refinement 'CrysAlisPro 1.171.41.100a (Rigaku OD, 2021)'
_computing_data_collection 'CrysAlisPro 1.171.41.100a (Rigaku OD, 2021)'
_computing_data_reduction 'CrysAlisPro 1.171.41.100a (Rigaku OD, 2021)'
_computing_molecular_graphics 'Olex2 1.5 (Dolomanov et al., 2009)'
_computing_publication_material 'Olex2 1.5 (Dolomanov et al., 2009)'
_computing_structure_refinement 'SHELXL 2018/3 (Sheldrick, 2015)'
_computing_structure_solution 'SHELXT  (Sheldrick, 2015)'
_diffrn_ambient_environment air
_diffrn_ambient_temperature 293.88(10)
_diffrn_detector 'Hybrid Pixel Array Detector'
_diffrn_detector_area_resol_mean 10.0000
_diffrn_detector_type HyPix
_diffrn_measured_fraction_theta_full 0.999
_diffrn_measured_fraction_theta_max 0.961
_diffrn_measurement_details
;
List of Runs (angles in degrees, time in seconds):

  # Type    Start    End  Width  t~exp~   \w     \q     \k     \f   Frames
#--------------------------------------------------------------------------
  1  \w    101.00 139.00   0.50    0.05    --  107.22  38.00  60.00   76
  2  \w    131.00 173.00   0.50    0.05    --  107.22  57.00  90.00   84
  3  \w    142.00 176.00   0.50    0.05    --  107.22  38.00  60.00   68
  4  \w     96.00 121.00   0.50    0.05    --  107.22  38.00 120.00   50
  5  \w    107.00 174.00   0.50    0.05    --  107.22  19.00 -90.00  134
  6  \w    142.00 178.00   0.50    0.05    --  107.22  57.00-150.00   72
  7  \w    104.00 130.00   0.50    0.05    --  107.22  57.00-150.00   52
  8  \w    -16.00  25.00   0.50    0.05    --  -47.84  19.00  90.00   82
  9  \w    -25.00  28.00   0.50    0.05    --  -47.84  19.00 150.00  106
 10  \w    -60.00 -35.00   0.50    0.05    --  -91.75  57.00-180.00   50
 11  \w    -65.00 -20.00   0.50    0.05    --  -91.75  57.00   0.00   90
 12  \w    -54.00 -23.00   0.50    0.05    --  -91.75  57.00 120.00   62
 13  \w    -73.00  25.00   0.50    0.05    --  -47.84  84.00 162.00  196
 14  \w    -84.00 -20.00   0.50    0.05    --  -91.75 125.00 150.00  128
 15  \w    -67.00 -19.00   0.50    0.05    --  -91.75  84.00 162.00   96
 16  \w   -114.00 -79.00   0.50    0.05    --  -47.84-125.00 120.00   70
 17  \w   -139.00-113.00   0.50    0.05    --  -91.75 -84.00  42.00   52
 18  \w   -106.00 -76.00   0.50    0.05    --  -47.84-125.00 -90.00   60
 19  \w   -107.00 -75.00   0.50    0.05    --  -47.84-125.00-180.00   64
 20  \w   -160.00-134.00   0.50    0.05    --  -91.75 -19.00-120.00   52
 21  \w   -112.00 -81.00   0.50    0.05    --  -91.75 -19.00-120.00   62
 22  \w   -142.00-104.00   0.50    0.05    --  -91.75 -38.00 -60.00   76
 23  \w   -163.00 -70.00   0.50    0.05    --  -91.75 -77.00   0.00  186
 24  \w   -145.00-119.00   0.50    0.05    --  -91.75 -77.00 120.00   52
 25  \w   -109.00 -70.00   0.50    0.05    --  -91.75 -77.00 120.00   78
 26  \w     -2.00  23.00   0.50    0.05    --   47.84 -19.00 -30.00   50
 27  \w     42.00  68.00   0.50    0.05    --  107.22 -77.00-150.00   52
 28  \w     73.00  98.00   0.50    0.05    --  107.22 -77.00-150.00   50
 29  \w    101.00 178.00   0.50    0.05    --  107.22  84.00 162.00  154
 30  \w     38.00  64.00   0.50    0.05    --  107.22 -57.00  90.00   52
 31  \w     37.00  63.00   0.50    0.05    --  107.22 -57.00  60.00   52
 32  \w     56.00  83.00   0.50    0.05    --  107.22 -84.00  42.00   54
 33  \w     45.00 103.00   0.50    0.05    --  107.22 -99.00 120.00  116
 34  \w     78.00 110.00   0.50    0.05    --  107.22-125.00  30.00   64
 35  \w     80.00 105.00   0.50    0.05    --  107.22 -99.00  60.00   50
 36  \w     38.00  63.00   0.50    0.05    --  107.22-125.00  30.00   50
 37  \w     40.00  69.00   0.50    0.05    --  107.22-125.00   0.00   58
 38  \w     55.00 100.00   0.50    0.05    --  107.22-125.00-120.00   90
 39  \w     -9.00  47.00   0.50    0.05    --   47.84 -84.00  42.00  112
;
_diffrn_measurement_device 'four-circle diffractometer'
_diffrn_measurement_device_type 'XtaLAB Synergy, Dualflex, HyPix'
_diffrn_measurement_method '\w scans'
_diffrn_orient_matrix_type 'CrysAlisPro convention (1999,Acta A55,543-557)'
_diffrn_orient_matrix_UB_11 0.1784621000
_diffrn_orient_matrix_UB_12 0.0437920000
_diffrn_orient_matrix_UB_13 -0.0337929000
_diffrn_orient_matrix_UB_21 -0.0182748000
_diffrn_orient_matrix_UB_22 -0.2047612000
_diffrn_orient_matrix_UB_23 -0.0377040000
_diffrn_orient_matrix_UB_31 -0.1032889000
_diffrn_orient_matrix_UB_32 0.1118664000
_diffrn_orient_matrix_UB_33 -0.0558632000
_diffrn_radiation_monochromator mirror
_diffrn_radiation_probe x-ray
_diffrn_radiation_type 'Cu K\a'
_diffrn_radiation_wavelength 1.54184
_diffrn_reflns_av_R_equivalents 0.0390
_diffrn_reflns_av_unetI/netI 0.0384
_diffrn_reflns_Laue_measured_fraction_full 0.999
_diffrn_reflns_Laue_measured_fraction_max 0.961
_diffrn_reflns_limit_h_max 9
_diffrn_reflns_limit_h_min -9
_diffrn_reflns_limit_k_max 7
_diffrn_reflns_limit_k_min -7
_diffrn_reflns_limit_l_max 24
_diffrn_reflns_limit_l_min -25
_diffrn_reflns_number 10844
_diffrn_reflns_point_group_measured_fraction_full 0.998
_diffrn_reflns_point_group_measured_fraction_max 0.934
_diffrn_reflns_theta_full 67.684
_diffrn_reflns_theta_max 76.662
_diffrn_reflns_theta_min 4.329
_diffrn_source 'micro-focus sealed X-ray tube'
_diffrn_source_type 'PhotonJet (Cu) X-ray Source'
_exptl_absorpt_coefficient_mu 3.508
_exptl_absorpt_correction_T_max 1.00000
_exptl_absorpt_correction_T_min 0.14779
_exptl_absorpt_correction_type multi-scan
_exptl_absorpt_process_details
;
CrysAlisPro 1.171.41.100a (Rigaku Oxford Diffraction, 2021)
Empirical absorption correction using spherical harmonics,
implemented in SCALE3 ABSPACK scaling algorithm.
;
_exptl_crystal_colour 'clear colourless'
_exptl_crystal_colour_lustre clear
_exptl_crystal_colour_primary colourless
_exptl_crystal_density_diffrn 1.458
_exptl_crystal_description prism
_exptl_crystal_F_000 456
_exptl_crystal_recrystallization_method 'Crystallization from the mixture of chloroform : methanol (1:1)'
_exptl_crystal_size_max 0.67
_exptl_crystal_size_mid 0.15
_exptl_crystal_size_min 0.1
_refine_diff_density_max 0.187
_refine_diff_density_min -0.249
_refine_diff_density_rms 0.048
_refine_ls_abs_structure_details
;
 Flack x determined using 1558 quotients [(I+)-(I-)]/[(I+)+(I-)]
 (Parsons, Flack and Wagner, Acta Cryst. B69 (2013) 249-259).
;
_refine_ls_abs_structure_Flack -0.022(10)
_refine_ls_extinction_coef 0.0059(6)
_refine_ls_extinction_expression Fc^*^=kFc[1+0.001xFc^2^\l^3^/sin(2\q)]^-1/4^
_refine_ls_extinction_method 'SHELXL-2018/3 (Sheldrick 2018)'
_refine_ls_goodness_of_fit_ref 1.048
_refine_ls_hydrogen_treatment mixed
_refine_ls_matrix_type full
_refine_ls_number_parameters 249
_refine_ls_number_reflns 3894
_refine_ls_number_restraints 1
_refine_ls_restrained_S_all 1.048
_refine_ls_R_factor_all 0.0310
_refine_ls_R_factor_gt 0.0299
_refine_ls_shift/su_max 0.001
_refine_ls_shift/su_mean 0.000
_refine_ls_structure_factor_coef Fsqd
_refine_ls_weighting_details 'w=1/[\s^2^(Fo^2^)+(0.0387P)^2^+0.0868P] where P=(Fo^2^+2Fc^2^)/3'
_refine_ls_weighting_scheme calc
_refine_ls_wR_factor_gt 0.0760
_refine_ls_wR_factor_ref 0.0768
_reflns_Friedel_coverage 0.781
_reflns_Friedel_fraction_full 0.997
_reflns_Friedel_fraction_max 0.902
_reflns_number_gt 3729
_reflns_number_total 3894
_reflns_threshold_expression 'I > 2\s(I)'
_cod_data_source_file d4ob01437e2.cif
_cod_data_source_block kjmu_2_01_auto
_cod_depositor_comments 'Adding full bibliography for 7160179--7160180.cif.'
_cod_original_sg_symbol_H-M 'P 21'
_cod_database_code 7160180
_shelx_shelxl_version_number 2018/3
_shelx_space_group_comment
;
The symmetry employed for this shelxl refinement is uniquely defined
by the following loop, which should always be used as a source of
symmetry information in preference to the above space-group names.
They are only intended as comments.
;
_shelx_estimated_absorpt_t_max 0.721
_shelx_estimated_absorpt_t_min 0.202
_olex2_refinement_description
;
1. Fixed Uiso
 At 1.2 times of:
  All C(H) groups, All C(H,H) groups, All N(H) groups
2.a Ternary CH refined with riding coordinates:
 C6(H6), C2(H2)
2.b Secondary CH2 refined with riding coordinates:
 C20(H20A,H20B), C14(H14A,H14B), C16(H16A,H16B), C19(H19A,H19B), C13(H13A,
 H13B), C3(H3A,H3B), C5(H5A,H5B), C17(H17A,H17B), C18(H18A,H18B)
2.c Aromatic/amide H refined with riding coordinates:
 N9(H9), C11(H11), C12(H12)
;
_olex2_exptl_crystal_mounting_method 'Crystal was glued to a support using CA glue'
_olex2_submission_special_instructions 'No special instructions were received'
_oxdiff_exptl_absorpt_empirical_details
;
Empirical correction (ABSPACK) includes:
- Absorption correction using spherical harmonics
- Frame scaling
;
_oxdiff_exptl_absorpt_empirical_full_max 2.645
_oxdiff_exptl_absorpt_empirical_full_min 0.538

loop_
_space_group_symop_operation_xyz
'x, y, z'
'-x, y+1/2, -z'

loop_
_atom_site_label
_atom_site_type_symbol
_atom_site_fract_x
_atom_site_fract_y
_atom_site_fract_z
_atom_site_U_iso_or_equiv
_atom_site_adp_type
_atom_site_occupancy
_atom_site_site_symmetry_order
_atom_site_calc_flag
_atom_site_refinement_flags_posn
_atom_site_refinement_flags_adp
_atom_site_refinement_flags_occupancy
_atom_site_disorder_assembly
_atom_site_disorder_group
P1 P 0.78637(9) 0.66213(11) 0.80873(3) 0.03405(18) Uani 1 1 d . . . . .
S1 S 0.89526(9) 0.54170(11) 0.89600(3) 0.03901(19) Uani 1 1 d . . . . .
S2 S 0.60493(10) 0.87030(13) 0.81903(4) 0.0474(2) Uani 1 1 d . . . . .
O4 O 0.9728(3) 0.7376(4) 0.77945(10) 0.0415(5) Uani 1 1 d . . . . .
O1 O 0.7487(3) 0.3247(4) 0.63253(10) 0.0442(5) Uani 1 1 d . . . . .
O2 O 0.3805(4) 0.7840(4) 0.61927(14) 0.0625(7) Uani 1 1 d . . . . .
O5 O 1.1763(3) 0.1313(5) 0.69046(14) 0.0631(7) Uani 1 1 d . . . . .
N7 N 0.4737(3) 0.4551(4) 0.60055(12) 0.0399(6) Uani 1 1 d . . . . .
O3 O 0.0395(4) 0.3916(5) 0.48144(13) 0.0692(8) Uani 1 1 d . . . . .
N4 N 0.7232(3) 0.4708(4) 0.76126(12) 0.0412(6) Uani 1 1 d . . . . .
N9 N 0.2154(4) 0.5826(4) 0.54891(14) 0.0506(7) Uani 1 1 d . . . . .
H9 H 0.142922 0.683773 0.541616 0.061 Uiso 1 1 calc R U . . .
C20 C 1.2056(4) 0.7330(5) 0.94439(15) 0.0395(7) Uani 1 1 d . . . . .
H20A H 1.317217 0.802439 0.934802 0.047 Uiso 1 1 calc R U . . .
H20B H 1.122856 0.835422 0.960472 0.047 Uiso 1 1 calc R U . . .
C15 C 1.1268(4) 0.6390(5) 0.88130(13) 0.0348(6) Uani 1 1 d . . . . .
C8 C 0.3578(5) 0.6195(5) 0.59182(15) 0.0449(7) Uani 1 1 d . . . . .
C6 C 0.9048(4) 0.3171(5) 0.67599(15) 0.0398(7) Uani 1 1 d . . . . .
H6 H 0.977940 0.441067 0.670394 0.048 Uiso 1 1 calc R U . . .
C14 C 1.1003(4) 0.8060(5) 0.82929(15) 0.0428(7) Uani 1 1 d . . . . .
H14A H 1.056668 0.931002 0.849478 0.051 Uiso 1 1 calc R U . . .
H14B H 1.214228 0.836688 0.809582 0.051 Uiso 1 1 calc R U . . .
C16 C 1.2493(4) 0.4632(5) 0.85927(16) 0.0437(7) Uani 1 1 d . . . . .
H16A H 1.195187 0.397194 0.820975 0.052 Uiso 1 1 calc R U . . .
H16B H 1.363919 0.520062 0.846888 0.052 Uiso 1 1 calc R U . . .
C11 C 0.3023(5) 0.2387(5) 0.52849(17) 0.0504(8) Uani 1 1 d . . . . .
H11 H 0.287768 0.112605 0.507375 0.060 Uiso 1 1 calc R U . . .
C12 C 0.4412(5) 0.2685(5) 0.57026(16) 0.0452(7) Uani 1 1 d . . . . .
H12 H 0.518788 0.159227 0.579221 0.054 Uiso 1 1 calc R U . . .
C2 C 0.6261(4) 0.4825(5) 0.64729(14) 0.0382(6) Uani 1 1 d . . . . .
H2 H 0.682168 0.616926 0.640023 0.046 Uiso 1 1 calc R U . . .
C19 C 1.2415(4) 0.5730(5) 0.99760(15) 0.0455(7) Uani 1 1 d . . . . .
H19A H 1.299347 0.639277 1.035155 0.055 Uiso 1 1 calc R U . . .
H19B H 1.128086 0.516740 1.011477 0.055 Uiso 1 1 calc R U . . .
C13 C 1.0080(4) 0.1302(6) 0.65565(16) 0.0483(8) Uani 1 1 d . . . . .
H13A H 0.941647 0.006186 0.665787 0.058 Uiso 1 1 calc R U . . .
H13B H 1.026724 0.133481 0.608865 0.058 Uiso 1 1 calc R U . . .
C3 C 0.5644(4) 0.4697(5) 0.71740(14) 0.0394(7) Uani 1 1 d . . . . .
H3A H 0.487851 0.586162 0.726973 0.047 Uiso 1 1 calc R U . . .
H3B H 0.496111 0.344208 0.723567 0.047 Uiso 1 1 calc R U . . .
C10 C 0.1764(5) 0.4011(6) 0.51642(16) 0.0496(8) Uani 1 1 d . . . . .
C5 C 0.8458(4) 0.3020(5) 0.74604(15) 0.0417(7) Uani 1 1 d . . . . .
H5A H 0.786032 0.171087 0.752608 0.050 Uiso 1 1 calc R U . . .
H5B H 0.950261 0.307559 0.775406 0.050 Uiso 1 1 calc R U . . .
C17 C 1.2807(5) 0.3033(5) 0.91234(19) 0.0535(8) Uani 1 1 d . . . . .
H17A H 1.362932 0.199224 0.896971 0.064 Uiso 1 1 calc R U . . .
H17B H 1.167910 0.236215 0.921749 0.064 Uiso 1 1 calc R U . . .
C18 C 1.3584(5) 0.4009(5) 0.97473(19) 0.0523(8) Uani 1 1 d . . . . .
H18A H 1.369124 0.297031 1.008736 0.063 Uiso 1 1 calc R U . . .
H18B H 1.477585 0.453661 0.966633 0.063 Uiso 1 1 calc R U . . .
H5 H 1.231(7) 0.024(9) 0.677(3) 0.087(16) Uiso 1 1 d . . . . .

loop_
_atom_site_aniso_label
_atom_site_aniso_U_11
_atom_site_aniso_U_22
_atom_site_aniso_U_33
_atom_site_aniso_U_23
_atom_site_aniso_U_13
_atom_site_aniso_U_12
P1 0.0277(3) 0.0420(4) 0.0323(3) 0.0021(3) -0.0036(2) -0.0040(3)
S1 0.0310(3) 0.0540(4) 0.0318(3) 0.0063(3) -0.0035(2) -0.0086(3)
S2 0.0352(4) 0.0473(4) 0.0595(5) -0.0012(4) -0.0011(3) 0.0012(3)
O4 0.0313(10) 0.0574(13) 0.0356(10) 0.0087(9) -0.0031(8) -0.0091(9)
O1 0.0374(11) 0.0599(15) 0.0349(11) -0.0024(10) -0.0062(8) 0.0044(10)
O2 0.0609(16) 0.0487(14) 0.0759(17) -0.0091(13) -0.0310(13) 0.0076(12)
O5 0.0443(14) 0.0737(18) 0.0705(16) -0.0107(15) -0.0116(12) 0.0168(14)
N7 0.0387(13) 0.0442(13) 0.0363(13) 0.0021(10) -0.0114(10) -0.0024(11)
O3 0.0708(17) 0.0647(16) 0.0697(18) 0.0151(14) -0.0441(14) -0.0151(14)
N4 0.0355(13) 0.0504(14) 0.0370(13) -0.0030(11) -0.0102(10) 0.0008(11)
N9 0.0501(16) 0.0484(16) 0.0520(16) 0.0063(12) -0.0247(12) 0.0006(12)
C20 0.0329(15) 0.0402(16) 0.0448(16) -0.0067(12) -0.0086(12) -0.0003(12)
C15 0.0268(13) 0.0391(15) 0.0381(14) 0.0000(12) -0.0033(10) -0.0044(12)
C8 0.0436(17) 0.0459(18) 0.0443(16) 0.0050(14) -0.0148(13) -0.0024(14)
C6 0.0316(14) 0.0458(17) 0.0417(16) 0.0019(12) -0.0062(12) -0.0024(12)
C14 0.0324(15) 0.0479(17) 0.0477(17) 0.0104(14) -0.0084(12) -0.0089(13)
C16 0.0344(15) 0.0487(17) 0.0480(18) -0.0095(14) 0.0025(12) -0.0023(14)
C11 0.056(2) 0.0496(18) 0.0445(17) -0.0044(14) -0.0117(15) -0.0042(16)
C12 0.0458(17) 0.0462(17) 0.0431(17) -0.0013(14) -0.0085(13) 0.0000(15)
C2 0.0330(14) 0.0435(16) 0.0375(15) 0.0025(12) -0.0096(11) -0.0011(12)
C19 0.0410(16) 0.0548(19) 0.0401(15) 0.0005(14) -0.0091(12) -0.0064(14)
C13 0.0412(17) 0.0549(19) 0.0486(17) -0.0052(15) -0.0035(13) 0.0038(15)
C3 0.0283(13) 0.0538(17) 0.0356(14) -0.0028(13) -0.0083(11) -0.0048(13)
C10 0.0527(18) 0.0542(19) 0.0408(17) 0.0109(14) -0.0191(14) -0.0132(16)
C5 0.0418(16) 0.0426(16) 0.0401(16) 0.0004(13) -0.0113(12) 0.0010(13)
C17 0.0456(18) 0.0373(17) 0.077(2) -0.0011(16) -0.0035(16) 0.0024(15)
C18 0.0481(19) 0.0436(18) 0.064(2) 0.0119(16) -0.0148(16) 0.0008(15)

loop_
_atom_type_symbol
_atom_type_description
_atom_type_scat_dispersion_real
_atom_type_scat_dispersion_imag
_atom_type_scat_source
C C 0.0181 0.0091 'International Tables Vol C Tables 4.2.6.8 and 6.1.1.4'
H H 0.0000 0.0000 'International Tables Vol C Tables 4.2.6.8 and 6.1.1.4'
N N 0.0311 0.0180 'International Tables Vol C Tables 4.2.6.8 and 6.1.1.4'
O O 0.0492 0.0322 'International Tables Vol C Tables 4.2.6.8 and 6.1.1.4'
P P 0.2955 0.4335 'International Tables Vol C Tables 4.2.6.8 and 6.1.1.4'
S S 0.3331 0.5567 'International Tables Vol C Tables 4.2.6.8 and 6.1.1.4'

loop_
_geom_angle_atom_site_label_1
_geom_angle_atom_site_label_2
_geom_angle_atom_site_label_3
_geom_angle
_geom_angle_site_symmetry_1
_geom_angle_site_symmetry_3
_geom_angle_publ_flag
S2 P1 S1 115.22(5) . . ?
O4 P1 S1 96.47(8) . . ?
O4 P1 S2 116.34(10) . . ?
O4 P1 N4 104.38(13) . . ?
N4 P1 S1 108.68(10) . . ?
N4 P1 S2 113.95(10) . . ?
C15 S1 P1 94.29(9) . . ?
C14 O4 P1 112.97(18) . . ?
C2 O1 C6 114.1(2) . . ?
C13 O5 H5 105(4) . . ?
C8 N7 C2 117.2(3) . . ?
C12 N7 C8 121.3(2) . . ?
C12 N7 C2 121.3(3) . . ?
C3 N4 P1 125.5(2) . . ?
C3 N4 C5 111.4(2) . . ?
C5 N4 P1 121.5(2) . . ?
C8 N9 H9 116.5 . . ?
C8 N9 C10 127.0(3) . . ?
C10 N9 H9 116.5 . . ?
H20A C20 H20B 107.8 . . ?
C15 C20 H20A 109.0 . . ?
C15 C20 H20B 109.0 . . ?
C19 C20 H20A 109.0 . . ?
C19 C20 H20B 109.0 . . ?
C19 C20 C15 112.7(3) . . ?
C20 C15 S1 109.5(2) . . ?
C20 C15 C16 109.0(2) . . ?
C14 C15 S1 104.42(18) . . ?
C14 C15 C20 110.1(2) . . ?
C14 C15 C16 113.0(3) . . ?
C16 C15 S1 110.7(2) . . ?
O2 C8 N7 122.7(3) . . ?
O2 C8 N9 122.7(3) . . ?
N9 C8 N7 114.5(3) . . ?
O1 C6 H6 109.9 . . ?
O1 C6 C13 105.5(2) . . ?
O1 C6 C5 109.5(2) . . ?
C13 C6 H6 109.9 . . ?
C13 C6 C5 112.0(3) . . ?
C5 C6 H6 109.9 . . ?
O4 C14 C15 110.1(2) . . ?
O4 C14 H14A 109.6 . . ?
O4 C14 H14B 109.6 . . ?
C15 C14 H14A 109.6 . . ?
C15 C14 H14B 109.6 . . ?
H14A C14 H14B 108.2 . . ?
C15 C16 H16A 109.1 . . ?
C15 C16 H16B 109.1 . . ?
H16A C16 H16B 107.9 . . ?
C17 C16 C15 112.4(3) . . ?
C17 C16 H16A 109.1 . . ?
C17 C16 H16B 109.1 . . ?
C12 C11 H11 120.1 . . ?
C12 C11 C10 119.7(3) . . ?
C10 C11 H11 120.1 . . ?
N7 C12 H12 118.8 . . ?
C11 C12 N7 122.5(3) . . ?
C11 C12 H12 118.8 . . ?
O1 C2 N7 105.4(2) . . ?
O1 C2 H2 109.5 . . ?
O1 C2 C3 112.1(2) . . ?
N7 C2 H2 109.5 . . ?
N7 C2 C3 110.9(2) . . ?
C3 C2 H2 109.5 . . ?
C20 C19 H19A 109.2 . . ?
C20 C19 H19B 109.2 . . ?
H19A C19 H19B 107.9 . . ?
C18 C19 C20 112.2(3) . . ?
C18 C19 H19A 109.2 . . ?
C18 C19 H19B 109.2 . . ?
O5 C13 C6 107.9(3) . . ?
O5 C13 H13A 110.1 . . ?
O5 C13 H13B 110.1 . . ?
C6 C13 H13A 110.1 . . ?
C6 C13 H13B 110.1 . . ?
H13A C13 H13B 108.4 . . ?
N4 C3 C2 108.5(2) . . ?
N4 C3 H3A 110.0 . . ?
N4 C3 H3B 110.0 . . ?
C2 C3 H3A 110.0 . . ?
C2 C3 H3B 110.0 . . ?
H3A C3 H3B 108.4 . . ?
O3 C10 N9 118.8(3) . . ?
O3 C10 C11 126.4(4) . . ?
N9 C10 C11 114.8(3) . . ?
N4 C5 C6 110.6(2) . . ?
N4 C5 H5A 109.5 . . ?
N4 C5 H5B 109.5 . . ?
C6 C5 H5A 109.5 . . ?
C6 C5 H5B 109.5 . . ?
H5A C5 H5B 108.1 . . ?
C16 C17 H17A 109.4 . . ?
C16 C17 H17B 109.4 . . ?
C16 C17 C18 111.2(3) . . ?
H17A C17 H17B 108.0 . . ?
C18 C17 H17A 109.4 . . ?
C18 C17 H17B 109.4 . . ?
C19 C18 C17 111.1(3) . . ?
C19 C18 H18A 109.4 . . ?
C19 C18 H18B 109.4 . . ?
C17 C18 H18A 109.4 . . ?
C17 C18 H18B 109.4 . . ?
H18A C18 H18B 108.0 . . ?

loop_
_geom_bond_atom_site_label_1
_geom_bond_atom_site_label_2
_geom_bond_distance
_geom_bond_site_symmetry_2
_geom_bond_publ_flag
P1 S1 2.0901(9) . ?
P1 S2 1.9264(11) . ?
P1 O4 1.604(2) . ?
P1 N4 1.637(3) . ?
S1 C15 1.869(3) . ?
O4 C14 1.443(4) . ?
O1 C6 1.444(3) . ?
O1 C2 1.410(4) . ?
O2 C8 1.216(4) . ?
O5 C13 1.424(4) . ?
O5 H5 0.86(6) . ?
N7 C8 1.381(4) . ?
N7 C12 1.379(4) . ?
N7 C2 1.474(3) . ?
O3 C10 1.231(4) . ?
N4 C3 1.465(3) . ?
N4 C5 1.465(4) . ?
N9 H9 0.8600 . ?
N9 C8 1.379(4) . ?
N9 C10 1.379(5) . ?
C20 H20A 0.9700 . ?
C20 H20B 0.9700 . ?
C20 C15 1.529(4) . ?
C20 C19 1.522(4) . ?
C15 C14 1.527(4) . ?
C15 C16 1.536(4) . ?
C6 H6 0.9800 . ?
C6 C13 1.501(5) . ?
C6 C5 1.512(4) . ?
C14 H14A 0.9700 . ?
C14 H14B 0.9700 . ?
C16 H16A 0.9700 . ?
C16 H16B 0.9700 . ?
C16 C17 1.514(5) . ?
C11 H11 0.9300 . ?
C11 C12 1.337(4) . ?
C11 C10 1.428(5) . ?
C12 H12 0.9300 . ?
C2 H2 0.9800 . ?
C2 C3 1.519(4) . ?
C19 H19A 0.9700 . ?
C19 H19B 0.9700 . ?
C19 C18 1.498(5) . ?
C13 H13A 0.9700 . ?
C13 H13B 0.9700 . ?
C3 H3A 0.9700 . ?
C3 H3B 0.9700 . ?
C5 H5A 0.9700 . ?
C5 H5B 0.9700 . ?
C17 H17A 0.9700 . ?
C17 H17B 0.9700 . ?
C17 C18 1.523(5) . ?
C18 H18A 0.9700 . ?
C18 H18B 0.9700 . ?

loop_
_geom_torsion_atom_site_label_1
_geom_torsion_atom_site_label_2
_geom_torsion_atom_site_label_3
_geom_torsion_atom_site_label_4
_geom_torsion
_geom_torsion_site_symmetry_1
_geom_torsion_site_symmetry_2
_geom_torsion_site_symmetry_3
_geom_torsion_site_symmetry_4
_geom_torsion_publ_flag
P1 S1 C15 C20 136.00(19) . . . . ?
P1 S1 C15 C14 18.2(2) . . . . ?
P1 S1 C15 C16 -103.71(19) . . . . ?
P1 O4 C14 C15 53.6(3) . . . . ?
P1 N4 C3 C2 108.4(3) . . . . ?
P1 N4 C5 C6 -107.6(3) . . . . ?
S1 P1 O4 C14 -33.5(2) . . . . ?
S1 P1 N4 C3 143.8(2) . . . . ?
S1 P1 N4 C5 -52.2(3) . . . . ?
S1 C15 C14 O4 -42.8(3) . . . . ?
S1 C15 C16 C17 -65.7(3) . . . . ?
S2 P1 O4 C14 88.9(2) . . . . ?
S2 P1 N4 C3 13.8(3) . . . . ?
S2 P1 N4 C5 177.9(2) . . . . ?
O4 P1 N4 C3 -114.1(3) . . . . ?
O4 P1 N4 C5 49.9(3) . . . . ?
O1 C6 C13 O5 171.7(3) . . . . ?
O1 C6 C5 N4 -54.8(3) . . . . ?
O1 C2 C3 N4 55.2(3) . . . . ?
N7 C2 C3 N4 172.7(3) . . . . ?
N4 P1 O4 C14 -144.7(2) . . . . ?
C20 C15 C14 O4 -160.2(2) . . . . ?
C20 C15 C16 C17 54.9(3) . . . . ?
C20 C19 C18 C17 -54.1(4) . . . . ?
C15 C20 C19 C18 54.7(4) . . . . ?
C15 C16 C17 C18 -56.4(4) . . . . ?
C8 N7 C12 C11 3.5(5) . . . . ?
C8 N7 C2 O1 -162.6(3) . . . . ?
C8 N7 C2 C3 75.8(3) . . . . ?
C8 N9 C10 O3 177.4(4) . . . . ?
C8 N9 C10 C11 -1.6(5) . . . . ?
C6 O1 C2 N7 -176.5(2) . . . . ?
C6 O1 C2 C3 -55.7(3) . . . . ?
C14 C15 C16 C17 177.6(2) . . . . ?
C16 C15 C14 O4 77.7(3) . . . . ?
C16 C17 C18 C19 55.1(4) . . . . ?
C12 N7 C8 O2 178.0(3) . . . . ?
C12 N7 C8 N9 -2.7(5) . . . . ?
C12 N7 C2 O1 21.7(4) . . . . ?
C12 N7 C2 C3 -99.8(3) . . . . ?
C12 C11 C10 O3 -176.8(4) . . . . ?
C12 C11 C10 N9 2.0(5) . . . . ?
C2 O1 C6 C13 175.3(3) . . . . ?
C2 O1 C6 C5 54.6(3) . . . . ?
C2 N7 C8 O2 2.3(5) . . . . ?
C2 N7 C8 N9 -178.3(3) . . . . ?
C2 N7 C12 C11 178.9(3) . . . . ?
C19 C20 C15 S1 67.7(3) . . . . ?
C19 C20 C15 C14 -178.0(3) . . . . ?
C19 C20 C15 C16 -53.6(3) . . . . ?
C13 C6 C5 N4 -171.5(2) . . . . ?
C3 N4 C5 C6 58.5(3) . . . . ?
C10 N9 C8 O2 -178.8(4) . . . . ?
C10 N9 C8 N7 1.9(5) . . . . ?
C10 C11 C12 N7 -3.0(5) . . . . ?
C5 N4 C3 C2 -57.0(3) . . . . ?
C5 C6 C13 O5 -69.2(4) . . . . ?
